data_4347063
loop_
_publ_author_name
'Bia\/lek, Micha\/l J'
'Latos-Gra\.zy\'nski, Lechos\/law'

_publ_section_title
;
 Palladium(II), Ruthenium(II), and Ruthenium(III) Complexes of
 23-Thiaazuliporphyrin: The Case of Coordination-Induced Contraction.
;
_journal_issue 4
_journal_name_full 'Inorganic chemistry'
_journal_page_first 1758
_journal_page_last 1769
_journal_paper_doi 10.1021/acs.inorgchem.5b02684
_journal_volume 55
_journal_year 2016
_chemical_formula_sum 'C54.95 H40.68 Cl1.03 N2 O Pd S'
_chemical_formula_weight 919.80
_space_group_crystal_system triclinic
_space_group_IT_number 2
_space_group_name_Hall '-P 1'
_space_group_name_H-M_alt 'P -1'
_atom_sites_solution_hydrogens geom
_audit_creation_method SHELXL-2013
_cell_angle_alpha 62.24(3)
_cell_angle_beta 81.23(3)
_cell_angle_gamma 89.46(4)
_cell_formula_units_Z 2
_cell_length_a 10.635(3)
_cell_length_b 14.695(4)
_cell_length_c 15.144(5)
_cell_measurement_reflns_used 7608
_cell_measurement_temperature 100(2)
_cell_measurement_theta_max 36.93
_cell_measurement_theta_min 3.07
_cell_volume 2064.7(12)
_computing_structure_refinement 'SHELXL-2013 (Sheldrick, 2013)'
_diffrn_ambient_temperature 100(2)
_diffrn_detector_area_resol_mean 8.34
_diffrn_measured_fraction_theta_full 0.995
_diffrn_measured_fraction_theta_max 0.995
_diffrn_measurement_device_type 'Xcalibur, Sapphire2, large Be window'
_diffrn_measurement_method '\w scans'
_diffrn_radiation_type MoK\a
_diffrn_radiation_wavelength 0.71073
_diffrn_reflns_av_R_equivalents 0.0466
_diffrn_reflns_av_unetI/netI 0.0680
_diffrn_reflns_Laue_measured_fraction_full 0.995
_diffrn_reflns_Laue_measured_fraction_max 0.995
_diffrn_reflns_limit_h_max 12
_diffrn_reflns_limit_h_min -12
_diffrn_reflns_limit_k_max 17
_diffrn_reflns_limit_k_min -17
_diffrn_reflns_limit_l_max 18
_diffrn_reflns_limit_l_min -18
_diffrn_reflns_number 16434
_diffrn_reflns_point_group_measured_fraction_full 0.995
_diffrn_reflns_point_group_measured_fraction_max 0.995
_diffrn_reflns_theta_full 25.500
_diffrn_reflns_theta_max 25.499
_diffrn_reflns_theta_min 3.076
_diffrn_source 'Enhance (Mo) X-ray Source'
_exptl_absorpt_coefficient_mu 0.612
_exptl_absorpt_correction_T_max 0.966
_exptl_absorpt_correction_T_min 0.857
_exptl_absorpt_correction_type analytical
_exptl_absorpt_process_details
;
CrysAlisPro, Agilent Technologies,
Version 1.171.36.28 (release 01-02-2013 CrysAlis171 .NET)
(compiled Feb  1 2013,16:14:44)
Analytical numeric absorption correction using a multifaceted crystal
			model based on expressions derived by R.C. Clark & J.S. Reid.
(Clark, R. C. & Reid, J. S. (1995). Acta Cryst. A51, 887-897)
;
_exptl_crystal_colour 'dark green'
_exptl_crystal_density_diffrn 1.479
_exptl_crystal_description parallelepiped
_exptl_crystal_F_000 944
_exptl_crystal_size_max 0.360
_exptl_crystal_size_mid 0.100
_exptl_crystal_size_min 0.070
_refine_diff_density_max 0.807
_refine_diff_density_min -0.639
_refine_diff_density_rms 0.094
_refine_ls_extinction_method none
_refine_ls_goodness_of_fit_ref 1.051
_refine_ls_hydrogen_treatment constr
_refine_ls_matrix_type full
_refine_ls_number_parameters 608
_refine_ls_number_reflns 7640
_refine_ls_number_restraints 1
_refine_ls_restrained_S_all 1.051
_refine_ls_R_factor_all 0.0696
_refine_ls_R_factor_gt 0.0498
_refine_ls_shift/su_max 0.009
_refine_ls_shift/su_mean 0.000
_refine_ls_structure_factor_coef Fsqd
_refine_ls_weighting_details
;
 w=1/[\s^2^(Fo^2^)+(0.0450P)^2^+1.3850P]
 where P=(Fo^2^+2Fc^2^)/3
;
_refine_ls_weighting_scheme calc
_refine_ls_wR_factor_gt 0.1039
_refine_ls_wR_factor_ref 0.1140
_reflns_Friedel_coverage 0.000
_reflns_number_gt 6035
_reflns_number_total 7640
_reflns_threshold_expression 'I > 2\s(I)'
_cod_data_source_file ic5b02684_si_002.cif
_cod_data_source_block '[Pd(SBzc-CHO)]'
_cod_database_code 4347063
_shelx_space_group_comment
;
The symmetry employed for this shelxl refinement is uniquely defined
by the following loop, which should always be used as a source of
symmetry information in preference to the above space-group names.
They are only intended as comments.
;
_shelx_estimated_absorpt_t_min 0.810
_shelx_estimated_absorpt_t_max 0.958
_shelxl_version_number 2013-2

loop_
_space_group_symop_operation_xyz
'x, y, z'
'-x, -y, -z'

loop_
_atom_site_label
_atom_site_type_symbol
_atom_site_fract_x
_atom_site_fract_y
_atom_site_fract_z
_atom_site_U_iso_or_equiv
_atom_site_adp_type
_atom_site_occupancy
_atom_site_site_symmetry_order
_atom_site_calc_flag
_atom_site_refinement_flags_posn
_atom_site_refinement_flags_adp
_atom_site_refinement_flags_occupancy
_atom_site_disorder_assembly
_atom_site_disorder_group
Pd1 Pd 0.23073(3) 0.45907(2) 0.46271(2) 0.02590(11) Uani 1 1 d . . . . .
N22 N 0.1859(3) 0.5914(2) 0.4706(2) 0.0254(7) Uani 1 1 d . . . . .
N24 N 0.2726(3) 0.3343(2) 0.4409(2) 0.0263(7) Uani 1 1 d . . . . .
S23 S 0.08549(9) 0.49274(7) 0.36000(7) 0.0255(2) Uani 1 1 d . . . . .
C1 C 0.4004(4) 0.3239(3) 0.6094(3) 0.0315(9) Uani 1 1 d . . . . .
C2 C 0.4658(4) 0.3227(3) 0.6907(3) 0.0367(10) Uani 1 1 d . . . . .
C2A C 0.5404(5) 0.2510(4) 0.7554(4) 0.0550(14) Uani 1 1 d . . . . .
H2A H 0.5574 0.1889 0.7523 0.066 Uiso 1 1 calc R U . A 1
C3 C 0.4403(4) 0.4130(3) 0.6972(3) 0.0346(10) Uani 1 1 d . . . . .
C3A C 0.4954(4) 0.4357(4) 0.7641(3) 0.0475(13) Uani 1 1 d . . . . .
H3A H 0.4834 0.4991 0.7655 0.057 Uiso 1 1 calc R U . B 1
C4 C 0.3536(4) 0.4713(3) 0.6240(3) 0.0299(9) Uani 1 1 d . . . . .
C5 C 0.2878(4) 0.5561(3) 0.6195(3) 0.0286(9) Uani 1 1 d . . . . .
C5A C 0.2964(4) 0.5919(3) 0.6962(3) 0.0321(9) Uani 1 1 d . . . . .
C5B C 0.2278(4) 0.5381(3) 0.7935(3) 0.0317(9) Uani 1 1 d . . . . .
H5B H 0.1737 0.4792 0.8105 0.038 Uiso 1 1 calc R U . . .
C5C C 0.2366(4) 0.5686(3) 0.8665(3) 0.0382(10) Uani 1 1 d . . . . .
H5C H 0.1897 0.5304 0.9330 0.046 Uiso 1 1 calc R U . . .
C5D C 0.3137(4) 0.6549(3) 0.8420(3) 0.0407(11) Uani 1 1 d . . . . .
H5D H 0.3191 0.6769 0.8913 0.049 Uiso 1 1 calc R U . . .
C5E C 0.3827(5) 0.7089(4) 0.7460(4) 0.0475(12) Uani 1 1 d . . . . .
H5E H 0.4366 0.7678 0.7295 0.057 Uiso 1 1 calc R U . . .
C5F C 0.3744(4) 0.6780(4) 0.6732(3) 0.0443(12) Uani 1 1 d . . . . .
H5F H 0.4224 0.7160 0.6071 0.053 Uiso 1 1 calc R U . . .
C6 C 0.2082(4) 0.6098(3) 0.5488(3) 0.0268(9) Uani 1 1 d . . . . .
C7 C 0.1419(4) 0.6968(3) 0.5438(3) 0.0301(9) Uani 1 1 d . . . . .
H7 H 0.1398 0.7245 0.5896 0.036 Uiso 1 1 calc R U . . .
C8 C 0.0826(4) 0.7326(3) 0.4620(3) 0.0302(9) Uani 1 1 d . . . . .
H8 H 0.0316 0.7901 0.4401 0.036 Uiso 1 1 calc R U . . .
C9 C 0.1100(4) 0.6689(3) 0.4145(3) 0.0253(8) Uani 1 1 d . . . . .
C10 C 0.0695(4) 0.6904(3) 0.3214(3) 0.0261(8) Uani 1 1 d . . . . .
C10A C 0.0228(4) 0.7934(3) 0.2582(3) 0.0283(9) Uani 1 1 d . . . . .
C10B C 0.0950(4) 0.8853(3) 0.2276(3) 0.0305(9) Uani 1 1 d . . . . .
H10B H 0.1741 0.8835 0.2500 0.037 Uiso 1 1 calc R U . . .
C10C C 0.0512(4) 0.9790(3) 0.1647(3) 0.0326(10) Uani 1 1 d . . . . .
H10C H 0.1003 1.0410 0.1453 0.039 Uiso 1 1 calc R U . . .
C10D C -0.0633(4) 0.9840(3) 0.1294(3) 0.0332(10) Uani 1 1 d . . . . .
C10E C -0.1336(4) 0.8932(3) 0.1593(3) 0.0303(9) Uani 1 1 d . . . . .
H10E H -0.2116 0.8951 0.1353 0.036 Uiso 1 1 calc R U . . .
C10F C -0.0921(4) 0.7985(3) 0.2241(3) 0.0283(9) Uani 1 1 d . . . . .
H10F H -0.1430 0.7369 0.2452 0.034 Uiso 1 1 calc R U . . .
C11 C 0.0737(3) 0.6219(3) 0.2817(3) 0.0240(8) Uani 1 1 d . . . . .
C12 C 0.0767(3) 0.6363(3) 0.1823(3) 0.0264(8) Uani 1 1 d . . . . .
H12 H 0.0591 0.6995 0.1282 0.032 Uiso 1 1 calc R U . . .
C13 C 0.1071(4) 0.5511(3) 0.1707(3) 0.0282(9) Uani 1 1 d . . . . .
H13 H 0.1122 0.5498 0.1081 0.034 Uiso 1 1 calc R U . . .
C14 C 0.1304(4) 0.4645(3) 0.2614(3) 0.0263(9) Uani 1 1 d . . . . .
C15 C 0.1863(3) 0.3731(3) 0.2791(3) 0.0265(9) Uani 1 1 d . . . . .
C15A C 0.1967(4) 0.3431(3) 0.1967(3) 0.0291(9) Uani 1 1 d . . . . .
C15B C 0.0888(4) 0.3349(3) 0.1586(3) 0.0328(9) Uani 1 1 d . . . . .
H15B H 0.0081 0.3479 0.1856 0.039 Uiso 1 1 calc R U . . .
C15C C 0.0973(4) 0.3078(3) 0.0813(3) 0.0364(10) Uani 1 1 d . . . . .
H15C H 0.0225 0.3030 0.0561 0.044 Uiso 1 1 calc R U . . .
C15D C 0.2131(4) 0.2878(3) 0.0406(3) 0.0352(10) Uani 1 1 d . . . . .
C15E C 0.3212(4) 0.2982(3) 0.0769(3) 0.0368(10) Uani 1 1 d . . . . .
H15E H 0.4019 0.2865 0.0487 0.044 Uiso 1 1 calc R U . . .
C15F C 0.3135(4) 0.3253(3) 0.1542(3) 0.0338(10) Uani 1 1 d . . . . .
H15F H 0.3888 0.3318 0.1781 0.041 Uiso 1 1 calc R U . . .
C16 C 0.2390(4) 0.3100(3) 0.3679(3) 0.0277(9) Uani 1 1 d . . . . .
C17 C 0.2753(4) 0.2089(3) 0.3902(3) 0.0352(10) Uani 1 1 d . . . . .
H17 H 0.2623 0.1735 0.3531 0.042 Uiso 1 1 calc R U . . .
C18 C 0.3315(4) 0.1722(3) 0.4737(3) 0.0370(10) Uani 1 1 d . . . . .
H18 H 0.3647 0.1065 0.5057 0.044 Uiso 1 1 calc R U . . .
C19 C 0.3316(4) 0.2504(3) 0.5048(3) 0.0289(9) Uani 1 1 d . . . . .
C20 C 0.3939(4) 0.2453(3) 0.5825(3) 0.0325(10) Uani 1 1 d . . . . .
C20A C 0.4585(4) 0.1468(3) 0.6345(3) 0.0346(10) Uani 1 1 d . . . . .
C20B C 0.3894(4) 0.0569(3) 0.7058(3) 0.0349(10) Uani 1 1 d . . . . .
H20B H 0.2996 0.0566 0.7229 0.042 Uiso 1 1 calc R U . . .
C20C C 0.4503(5) -0.0333(3) 0.7528(3) 0.0441(11) Uani 1 1 d . . . . .
H20C H 0.4023 -0.0946 0.8029 0.053 Uiso 1 1 calc R U . . .
C20D C 0.5798(4) -0.0341(3) 0.7270(3) 0.0408(11) Uani 1 1 d . . . . .
H20D H 0.6211 -0.0961 0.7589 0.049 Uiso 1 1 calc R U . . .
C20E C 0.6494(4) 0.0548(4) 0.6551(3) 0.0479(12) Uani 1 1 d . . . . .
H20E H 0.7389 0.0546 0.6370 0.057 Uiso 1 1 calc R U . . .
C20F C 0.5884(4) 0.1449(4) 0.6092(4) 0.0501(13) Uani 1 1 d . . . . .
H20F H 0.6367 0.2063 0.5595 0.060 Uiso 1 1 calc R U . . .
C21 C 0.3386(3) 0.4172(3) 0.5697(3) 0.0264(9) Uani 1 1 d . . . . .
C22 C -0.1093(5) 1.0865(3) 0.0585(3) 0.0432(11) Uani 1 1 d . . . . .
H22A H -0.0648 1.1424 0.0621 0.065 Uiso 1 1 calc R U . . .
H22B H -0.2013 1.0869 0.0785 0.065 Uiso 1 1 calc R U . . .
H22C H -0.0916 1.0963 -0.0109 0.065 Uiso 1 1 calc R U . . .
C23 C 0.2238(5) 0.2571(3) -0.0421(3) 0.0440(11) Uani 1 1 d . . . . .
H23A H 0.2930 0.2997 -0.0969 0.066 Uiso 1 1 calc R U . . .
H23B H 0.1433 0.2673 -0.0684 0.066 Uiso 1 1 calc R U . . .
H23C H 0.2421 0.1844 -0.0148 0.066 Uiso 1 1 calc R U . . .
C2B1 C 0.5890(5) 0.2722(5) 0.8241(4) 0.0651(17) Uani 0.434(8) 1 d . . P C 1
C3B1 C 0.5681(4) 0.3624(5) 0.8279(3) 0.0583(16) Uani 0.434(8) 1 d . . P C 1
H3B1 H 0.6039 0.3752 0.8752 0.070 Uiso 0.434(8) 1 calc R U P C 1
C24 C 0.6409(10) 0.2091(8) 0.9144(8) 0.041(3) Uani 0.434(8) 1 d . . P C 1
H24 H 0.6580 0.1427 0.9215 0.049 Uiso 0.434(8) 1 calc R U P C 1
O24 O 0.6683(7) 0.2211(8) 0.9845(5) 0.041(2) Uani 0.434(8) 1 d . . P C 1
C2B2 C 0.5890(5) 0.2722(5) 0.8241(4) 0.0651(17) Uani 0.566(8) 1 d . . P C 2
H2B2 H 0.6379 0.2232 0.8694 0.078 Uiso 0.566(8) 1 calc R U P C 2
C3B2 C 0.5681(4) 0.3624(5) 0.8279(3) 0.0583(16) Uani 0.566(8) 1 d . . P C 2
C25 C 0.6129(7) 0.3619(6) 0.9104(5) 0.035(2) Uani 0.566(8) 1 d . . P C 2
H25 H 0.6060 0.4246 0.9141 0.041 Uiso 0.566(8) 1 calc R U P C 2
O25 O 0.6601(5) 0.2928(7) 0.9795(4) 0.0432(18) Uani 0.566(8) 1 d . . P C 2
C26 C 0.8531(8) 0.1117(6) 0.3123(6) 0.0462(17) Uani 0.807(5) 1 d . . P D 3
H26A H 0.8533 0.1106 0.2481 0.069 Uiso 0.807(5) 1 calc R U P D 3
H26B H 0.8745 0.1822 0.2989 0.069 Uiso 0.807(5) 1 calc R U P D 3
H26C H 0.7683 0.0877 0.3539 0.069 Uiso 0.807(5) 1 calc R U P D 3
C27 C 0.9511(9) 0.0413(8) 0.3681(7) 0.047(2) Uani 0.807(5) 1 d . . P D 3
H27A H 0.9306 -0.0292 0.3792 0.057 Uiso 0.807(5) 1 calc R U P D 3
H27B H 1.0362 0.0655 0.3251 0.057 Uiso 0.807(5) 1 calc R U P D 3
C28 C 0.9567(5) 0.0373(4) 0.4691(4) 0.0426(15) Uani 0.807(5) 1 d . . P D 3
H28A H 0.9842 0.1070 0.4568 0.051 Uiso 0.807(5) 1 calc R U P D 3
H28B H 0.8695 0.0196 0.5090 0.051 Uiso 0.807(5) 1 calc R U P D 3
C29 C 0.899(4) 0.012(3) 0.378(3) 0.041(9) Uani 0.193(5) 1 d . . P D 4
H29A H 0.8977 -0.0160 0.3301 0.049 Uiso 0.193(5) 1 calc R U P D 4
H29B H 0.8765 -0.0453 0.4475 0.049 Uiso 0.193(5) 1 calc R U P D 4
Cl1 Cl 0.7866(10) 0.1025(9) 0.3576(12) 0.097(5) Uani 0.193(5) 1 d . . P D 4
Cl2 Cl 1.0527(8) 0.0673(6) 0.3613(5) 0.058(3) Uani 0.193(5) 1 d . . P D 4
Cl3 Cl 0.6117(2) -0.0234(2) 0.95032(17) 0.0749(7) Uani 0.64 1 d D . P . .
C30 C 0.5484(8) 0.0140(12) 1.0380(10) 0.055(4) Uani 0.32 1 d D . P . .
H30A H 0.5689 -0.0360 1.1046 0.066 Uiso 0.32 1 calc R U P . .
H30B H 0.5901 0.0819 1.0196 0.066 Uiso 0.32 1 calc R U P . .

loop_
_atom_site_aniso_label
_atom_site_aniso_U_11
_atom_site_aniso_U_22
_atom_site_aniso_U_33
_atom_site_aniso_U_23
_atom_site_aniso_U_13
_atom_site_aniso_U_12
Pd1 0.02709(18) 0.02288(17) 0.02383(17) -0.00715(12) -0.00627(12) 0.00141(12)
N22 0.0231(17) 0.0248(17) 0.0241(16) -0.0076(14) -0.0054(13) -0.0019(13)
N24 0.0235(17) 0.0230(17) 0.0248(17) -0.0052(14) -0.0032(14) 0.0030(14)
S23 0.0273(5) 0.0204(5) 0.0262(5) -0.0085(4) -0.0062(4) 0.0016(4)
C1 0.024(2) 0.033(2) 0.027(2) -0.0047(18) -0.0049(17) 0.0017(18)
C2 0.028(2) 0.040(3) 0.030(2) -0.0050(19) -0.0086(18) -0.0001(19)
C2A 0.051(3) 0.049(3) 0.046(3) -0.001(2) -0.027(2) 0.006(2)
C3 0.020(2) 0.051(3) 0.023(2) -0.0092(19) -0.0060(17) 0.0006(19)
C3A 0.024(2) 0.087(4) 0.030(2) -0.027(2) -0.0028(19) 0.002(2)
C4 0.023(2) 0.036(2) 0.023(2) -0.0082(18) -0.0022(16) -0.0046(18)
C5 0.023(2) 0.034(2) 0.025(2) -0.0122(17) -0.0012(16) -0.0050(17)
C5A 0.029(2) 0.035(2) 0.032(2) -0.0147(19) -0.0095(18) -0.0028(18)
C5B 0.028(2) 0.033(2) 0.036(2) -0.0167(19) -0.0065(18) 0.0016(18)
C5C 0.040(3) 0.043(3) 0.035(2) -0.019(2) -0.012(2) 0.009(2)
C5D 0.044(3) 0.044(3) 0.047(3) -0.027(2) -0.024(2) 0.013(2)
C5E 0.054(3) 0.039(3) 0.051(3) -0.017(2) -0.028(3) -0.005(2)
C5F 0.046(3) 0.045(3) 0.036(2) -0.014(2) -0.008(2) -0.015(2)
C6 0.026(2) 0.028(2) 0.026(2) -0.0124(17) -0.0019(17) -0.0062(17)
C7 0.036(2) 0.025(2) 0.028(2) -0.0114(17) -0.0057(18) -0.0039(18)
C8 0.032(2) 0.025(2) 0.032(2) -0.0128(18) -0.0047(18) -0.0010(18)
C9 0.026(2) 0.0184(19) 0.029(2) -0.0092(16) -0.0041(16) -0.0008(16)
C10 0.024(2) 0.022(2) 0.026(2) -0.0072(16) -0.0029(16) 0.0009(16)
C10A 0.035(2) 0.023(2) 0.027(2) -0.0121(17) -0.0040(17) 0.0048(17)
C10B 0.036(2) 0.024(2) 0.028(2) -0.0095(17) -0.0023(18) -0.0025(18)
C10C 0.045(3) 0.020(2) 0.028(2) -0.0092(17) 0.0016(19) -0.0001(18)
C10D 0.050(3) 0.027(2) 0.023(2) -0.0132(17) -0.0016(19) 0.008(2)
C10E 0.038(2) 0.029(2) 0.026(2) -0.0142(18) -0.0091(18) 0.0096(18)
C10F 0.035(2) 0.023(2) 0.027(2) -0.0124(17) -0.0036(17) 0.0021(17)
C11 0.024(2) 0.0177(19) 0.028(2) -0.0083(16) -0.0063(16) 0.0017(16)
C12 0.027(2) 0.022(2) 0.029(2) -0.0095(16) -0.0091(17) 0.0037(16)
C13 0.032(2) 0.028(2) 0.027(2) -0.0126(17) -0.0089(17) 0.0014(17)
C14 0.028(2) 0.022(2) 0.031(2) -0.0125(17) -0.0076(17) -0.0018(16)
C15 0.024(2) 0.022(2) 0.033(2) -0.0122(17) -0.0067(17) 0.0001(16)
C15A 0.036(2) 0.020(2) 0.032(2) -0.0121(17) -0.0082(18) 0.0025(17)
C15B 0.036(2) 0.027(2) 0.036(2) -0.0145(18) -0.0106(19) 0.0041(18)
C15C 0.044(3) 0.028(2) 0.038(2) -0.0133(19) -0.014(2) -0.002(2)
C15D 0.053(3) 0.019(2) 0.030(2) -0.0072(17) -0.010(2) 0.0018(19)
C15E 0.043(3) 0.030(2) 0.036(2) -0.0136(19) -0.011(2) 0.013(2)
C15F 0.038(2) 0.031(2) 0.036(2) -0.0166(19) -0.0132(19) 0.0090(19)
C16 0.031(2) 0.020(2) 0.030(2) -0.0093(17) -0.0055(17) 0.0019(17)
C17 0.043(3) 0.026(2) 0.032(2) -0.0103(18) -0.0072(19) 0.0069(19)
C18 0.043(3) 0.023(2) 0.035(2) -0.0048(18) -0.006(2) 0.0092(19)
C19 0.030(2) 0.021(2) 0.026(2) -0.0036(16) -0.0013(17) 0.0024(17)
C20 0.027(2) 0.028(2) 0.029(2) -0.0035(18) -0.0021(17) 0.0020(18)
C20A 0.034(2) 0.031(2) 0.028(2) -0.0056(18) -0.0053(18) 0.0058(19)
C20B 0.033(2) 0.033(2) 0.033(2) -0.0113(19) -0.0037(19) 0.0057(19)
C20C 0.051(3) 0.027(2) 0.040(3) -0.006(2) -0.002(2) 0.002(2)
C20D 0.047(3) 0.030(2) 0.042(3) -0.014(2) -0.011(2) 0.014(2)
C20E 0.036(3) 0.053(3) 0.047(3) -0.015(2) -0.010(2) 0.014(2)
C20F 0.030(3) 0.041(3) 0.050(3) 0.003(2) -0.006(2) 0.004(2)
C21 0.022(2) 0.026(2) 0.0214(19) -0.0042(16) -0.0010(16) -0.0027(16)
C22 0.063(3) 0.027(2) 0.034(2) -0.0102(19) -0.005(2) 0.012(2)
C23 0.065(3) 0.032(2) 0.038(3) -0.018(2) -0.011(2) 0.003(2)
C2B1 0.042(3) 0.077(4) 0.043(3) 0.005(3) -0.022(2) -0.008(3)
C3B1 0.024(3) 0.115(5) 0.020(2) -0.018(3) -0.0037(19) -0.007(3)
C24 0.043(6) 0.040(6) 0.040(6) -0.015(5) -0.020(5) 0.027(5)
O24 0.045(5) 0.054(6) 0.029(4) -0.020(4) -0.016(3) 0.013(4)
C2B2 0.042(3) 0.077(4) 0.043(3) 0.005(3) -0.022(2) -0.008(3)
C3B2 0.024(3) 0.115(5) 0.020(2) -0.018(3) -0.0037(19) -0.007(3)
C25 0.028(4) 0.053(5) 0.036(4) -0.033(4) 0.000(3) 0.001(4)
O25 0.045(4) 0.063(5) 0.033(3) -0.029(3) -0.017(3) 0.018(3)
C26 0.054(5) 0.041(4) 0.051(4) -0.024(3) -0.023(4) 0.006(4)
C27 0.050(8) 0.053(6) 0.051(4) -0.032(4) -0.019(5) 0.010(5)
C28 0.040(3) 0.048(4) 0.052(4) -0.034(3) -0.002(3) -0.001(3)
C29 0.06(3) 0.04(2) 0.056(19) -0.038(16) -0.03(2) 0.016(17)
Cl1 0.057(7) 0.081(7) 0.194(15) -0.090(9) -0.055(7) 0.029(6)
Cl2 0.052(5) 0.062(5) 0.055(4) -0.021(3) -0.014(3) -0.006(4)
Cl3 0.0793(16) 0.0912(18) 0.0579(13) -0.0395(13) -0.0069(12) 0.0107(13)
C30 0.038(9) 0.083(12) 0.032(8) -0.016(8) -0.009(7) -0.013(8)

loop_
_atom_type_symbol
_atom_type_description
_atom_type_scat_dispersion_real
_atom_type_scat_dispersion_imag
_atom_type_scat_source
C C 0.0033 0.0016 'International Tables Vol C Tables 4.2.6.8 and 6.1.1.4'
H H 0.0000 0.0000 'International Tables Vol C Tables 4.2.6.8 and 6.1.1.4'
N N 0.0061 0.0033 'International Tables Vol C Tables 4.2.6.8 and 6.1.1.4'
O O 0.0106 0.0060 'International Tables Vol C Tables 4.2.6.8 and 6.1.1.4'
Cl Cl 0.1484 0.1585 'International Tables Vol C Tables 4.2.6.8 and 6.1.1.4'
S S 0.1246 0.1234 'International Tables Vol C Tables 4.2.6.8 and 6.1.1.4'
Pd Pd -0.9988 1.0072 'International Tables Vol C Tables 4.2.6.8 and 6.1.1.4'

loop_
_geom_angle_atom_site_label_1
_geom_angle_atom_site_label_2
_geom_angle_atom_site_label_3
_geom_angle
_geom_angle_site_symmetry_1
_geom_angle_site_symmetry_3
C21 Pd1 N24 92.20(15) . .
C21 Pd1 N22 92.67(14) . .
N24 Pd1 N22 174.54(12) . .
C21 Pd1 S23 171.67(11) . .
N24 Pd1 S23 87.87(9) . .
N22 Pd1 S23 87.66(9) . .
C6 N22 C9 106.3(3) . .
C6 N22 Pd1 123.4(2) . .
C9 N22 Pd1 129.3(2) . .
C19 N24 C16 106.1(3) . .
C19 N24 Pd1 124.6(3) . .
C16 N24 Pd1 129.0(2) . .
C11 S23 C14 94.15(18) . .
C11 S23 Pd1 114.58(13) . .
C14 S23 Pd1 114.03(13) . .
C20 C1 C21 126.5(4) . .
C20 C1 C2 126.7(4) . .
C21 C1 C2 106.7(4) . .
C3 C2 C2A 119.8(4) . .
C3 C2 C1 107.8(4) . .
C2A C2 C1 132.4(5) . .
C2B1 C2A C2 118.9(5) . .
C2B1 C2A H2A 120.6 . .
C2 C2A H2A 120.6 . .
C2 C3 C3A 120.6(4) . .
C2 C3 C4 108.2(4) . .
C3A C3 C4 131.3(4) . .
C3B1 C3A C3 117.9(5) . .
C3B1 C3A H3A 121.0 . .
C3 C3A H3A 121.0 . .
C5 C4 C21 126.7(4) . .
C5 C4 C3 126.0(4) . .
C21 C4 C3 106.8(4) . .
C6 C5 C4 124.4(4) . .
C6 C5 C5A 115.8(3) . .
C4 C5 C5A 119.8(3) . .
C5B C5A C5F 118.2(4) . .
C5B C5A C5 120.4(4) . .
C5F C5A C5 121.4(4) . .
C5C C5B C5A 121.3(4) . .
C5C C5B H5B 119.3 . .
C5A C5B H5B 119.3 . .
C5D C5C C5B 119.7(4) . .
C5D C5C H5C 120.2 . .
C5B C5C H5C 120.2 . .
C5E C5D C5C 119.8(4) . .
C5E C5D H5D 120.1 . .
C5C C5D H5D 120.1 . .
C5D C5E C5F 120.5(4) . .
C5D C5E H5E 119.7 . .
C5F C5E H5E 119.7 . .
C5E C5F C5A 120.5(4) . .
C5E C5F H5F 119.7 . .
C5A C5F H5F 119.7 . .
N22 C6 C5 126.3(4) . .
N22 C6 C7 109.3(3) . .
C5 C6 C7 124.3(3) . .
C8 C7 C6 107.5(3) . .
C8 C7 H7 126.2 . .
C6 C7 H7 126.2 . .
C7 C8 C9 108.1(4) . .
C7 C8 H8 126.0 . .
C9 C8 H8 126.0 . .
N22 C9 C10 128.9(3) . .
N22 C9 C8 108.7(3) . .
C10 C9 C8 122.3(3) . .
C11 C10 C9 124.3(3) . .
C11 C10 C10A 115.7(3) . .
C9 C10 C10A 120.0(3) . .
C10F C10A C10B 118.6(4) . .
C10F C10A C10 119.4(3) . .
C10B C10A C10 121.9(4) . .
C10C C10B C10A 120.1(4) . .
C10C C10B H10B 120.0 . .
C10A C10B H10B 120.0 . .
C10B C10C C10D 121.3(4) . .
C10B C10C H10C 119.4 . .
C10D C10C H10C 119.4 . .
C10E C10D C10C 118.3(4) . .
C10E C10D C22 120.5(4) . .
C10C C10D C22 121.1(4) . .
C10D C10E C10F 121.1(4) . .
C10D C10E H10E 119.5 . .
C10F C10E H10E 119.5 . .
C10A C10F C10E 120.6(4) . .
C10A C10F H10F 119.7 . .
C10E C10F H10F 119.7 . .
C10 C11 C12 132.5(3) . .
C10 C11 S23 119.3(3) . .
C12 C11 S23 108.1(3) . .
C13 C12 C11 114.2(3) . .
C13 C12 H12 122.9 . .
C11 C12 H12 122.9 . .
C12 C13 C14 113.7(3) . .
C12 C13 H13 123.1 . .
C14 C13 H13 123.1 . .
C15 C14 C13 132.1(4) . .
C15 C14 S23 120.0(3) . .
C13 C14 S23 107.7(3) . .
C14 C15 C16 124.1(4) . .
C14 C15 C15A 116.9(3) . .
C16 C15 C15A 118.9(3) . .
C15F C15A C15B 118.1(4) . .
C15F C15A C15 121.5(3) . .
C15B C15A C15 120.3(4) . .
C15C C15B C15A 120.9(4) . .
C15C C15B H15B 119.6 . .
C15A C15B H15B 119.6 . .
C15D C15C C15B 121.0(4) . .
C15D C15C H15C 119.5 . .
C15B C15C H15C 119.5 . .
C15C C15D C15E 118.2(4) . .
C15C C15D C23 121.8(4) . .
C15E C15D C23 120.1(4) . .
C15D C15E C15F 121.1(4) . .
C15D C15E H15E 119.4 . .
C15F C15E H15E 119.4 . .
C15A C15F C15E 120.6(4) . .
C15A C15F H15F 119.7 . .
C15E C15F H15F 119.7 . .
N24 C16 C17 108.9(3) . .
N24 C16 C15 129.3(3) . .
C17 C16 C15 121.6(4) . .
C18 C17 C16 107.9(4) . .
C18 C17 H17 126.0 . .
C16 C17 H17 126.0 . .
C17 C18 C19 107.6(4) . .
C17 C18 H18 126.2 . .
C19 C18 H18 126.2 . .
N24 C19 C20 125.9(4) . .
N24 C19 C18 109.5(3) . .
C20 C19 C18 124.4(4) . .
C1 C20 C19 124.6(4) . .
C1 C20 C20A 121.4(4) . .
C19 C20 C20A 114.0(4) . .
C20B C20A C20F 118.9(4) . .
C20B C20A C20 121.1(4) . .
C20F C20A C20 120.1(4) . .
C20A C20B C20C 120.3(4) . .
C20A C20B H20B 119.8 . .
C20C C20B H20B 119.8 . .
C20D C20C C20B 120.3(4) . .
C20D C20C H20C 119.9 . .
C20B C20C H20C 119.9 . .
C20C C20D C20E 119.9(4) . .
C20C C20D H20D 120.1 . .
C20E C20D H20D 120.1 . .
C20D C20E C20F 119.7(4) . .
C20D C20E H20E 120.2 . .
C20F C20E H20E 120.2 . .
C20A C20F C20E 121.0(4) . .
C20A C20F H20F 119.5 . .
C20E C20F H20F 119.5 . .
C4 C21 C1 110.3(3) . .
C4 C21 Pd1 124.5(3) . .
C1 C21 Pd1 124.9(3) . .
C10D C22 H22A 109.5 . .
C10D C22 H22B 109.5 . .
H22A C22 H22B 109.5 . .
C10D C22 H22C 109.5 . .
H22A C22 H22C 109.5 . .
H22B C22 H22C 109.5 . .
C15D C23 H23A 109.5 . .
C15D C23 H23B 109.5 . .
H23A C23 H23B 109.5 . .
C15D C23 H23C 109.5 . .
H23A C23 H23C 109.5 . .
H23B C23 H23C 109.5 . .
C3B1 C2B1 C2A 121.3(5) . .
C3B1 C2B1 C24 104.3(6) . .
C2A C2B1 C24 133.1(7) . .
C2B1 C3B1 C3A 121.3(5) . .
C2B1 C3B1 H3B1 119.3 . .
C3A C3B1 H3B1 119.3 . .
O24 C24 C2B1 135.0(10) . .
O24 C24 H24 112.5 . .
C2B1 C24 H24 112.5 . .
O25 C25 H25 114.8 . .
C27 C26 H26A 109.5 . .
C27 C26 H26B 109.5 . .
H26A C26 H26B 109.5 . .
C27 C26 H26C 109.5 . .
H26A C26 H26C 109.5 . .
H26B C26 H26C 109.5 . .
C28 C27 C26 113.2(7) . .
C28 C27 H27A 108.9 . .
C26 C27 H27A 108.9 . .
C28 C27 H27B 108.9 . .
C26 C27 H27B 108.9 . .
H27A C27 H27B 107.7 . .
C28 C28 C27 115.4(7) 2_756 .
C28 C28 H28A 108.4 2_756 .
C27 C28 H28A 108.4 . .
C28 C28 H28B 108.4 2_756 .
C27 C28 H28B 108.4 . .
H28A C28 H28B 107.5 . .
Cl1 C29 Cl2 111.1(19) . .
Cl1 C29 H29A 109.4 . .
Cl2 C29 H29A 109.4 . .
Cl1 C29 H29B 109.4 . .
Cl2 C29 H29B 109.4 . .
H29A C29 H29B 108.0 . .
C30 Cl3 C30 65.2(8) 2_657 .
Cl3 C30 Cl3 114.8(8) 2_657 .
Cl3 C30 C30 57.7(4) 2_657 2_657
Cl3 C30 C30 57.1(4) . 2_657
Cl3 C30 H30A 108.6 2_657 .
Cl3 C30 H30A 108.6 . .
C30 C30 H30A 126.2 2_657 .
Cl3 C30 H30B 108.6 2_657 .
Cl3 C30 H30B 108.6 . .
C30 C30 H30B 126.2 2_657 .
H30A C30 H30B 107.5 . .

loop_
_geom_bond_atom_site_label_1
_geom_bond_atom_site_label_2
_geom_bond_distance
_geom_bond_site_symmetry_2
Pd1 C21 1.986(4) .
Pd1 N24 2.043(3) .
Pd1 N22 2.051(3) .
Pd1 S23 2.2474(13) .
N22 C6 1.386(5) .
N22 C9 1.400(5) .
N24 C19 1.382(5) .
N24 C16 1.402(5) .
S23 C11 1.723(4) .
S23 C14 1.727(4) .
C1 C20 1.398(6) .
C1 C21 1.418(5) .
C1 C2 1.496(6) .
C2 C3 1.397(6) .
C2 C2A 1.400(6) .
C2A C2B1 1.383(8) .
C2A H2A 0.9500 .
C3 C3A 1.407(6) .
C3 C4 1.491(5) .
C3A C3B1 1.390(7) .
C3A H3A 0.9500 .
C4 C5 1.403(6) .
C4 C21 1.409(5) .
C5 C6 1.400(5) .
C5 C5A 1.495(5) .
C5A C5B 1.388(5) .
C5A C5F 1.390(6) .
C5B C5C 1.388(5) .
C5B H5B 0.9500 .
C5C C5D 1.380(6) .
C5C H5C 0.9500 .
C5D C5E 1.376(6) .
C5D H5D 0.9500 .
C5E C5F 1.389(6) .
C5E H5E 0.9500 .
C5F H5F 0.9500 .
C6 C7 1.431(5) .
C7 C8 1.354(5) .
C7 H7 0.9500 .
C8 C9 1.428(5) .
C8 H8 0.9500 .
C9 C10 1.428(5) .
C10 C11 1.390(5) .
C10 C10A 1.496(5) .
C10A C10F 1.385(5) .
C10A C10B 1.398(5) .
C10B C10C 1.387(5) .
C10B H10B 0.9500 .
C10C C10D 1.390(6) .
C10C H10C 0.9500 .
C10D C10E 1.378(6) .
C10D C22 1.516(5) .
C10E C10F 1.394(5) .
C10E H10E 0.9500 .
C10F H10F 0.9500 .
C11 C12 1.414(5) .
C12 C13 1.373(5) .
C12 H12 0.9500 .
C13 C14 1.427(5) .
C13 H13 0.9500 .
C14 C15 1.388(5) .
C15 C16 1.429(5) .
C15 C15A 1.494(5) .
C15A C15F 1.390(6) .
C15A C15B 1.392(5) .
C15B C15C 1.391(6) .
C15B H15B 0.9500 .
C15C C15D 1.383(6) .
C15C H15C 0.9500 .
C15D C15E 1.387(6) .
C15D C23 1.505(6) .
C15E C15F 1.393(5) .
C15E H15E 0.9500 .
C15F H15F 0.9500 .
C16 C17 1.426(5) .
C17 C18 1.354(6) .
C17 H17 0.9500 .
C18 C19 1.431(6) .
C18 H18 0.9500 .
C19 C20 1.409(6) .
C20 C20A 1.507(5) .
C20A C20B 1.378(6) .
C20A C20F 1.380(6) .
C20B C20C 1.389(6) .
C20B H20B 0.9500 .
C20C C20D 1.374(6) .
C20C H20C 0.9500 .
C20D C20E 1.374(6) .
C20D H20D 0.9500 .
C20E C20F 1.386(6) .
C20E H20E 0.9500 .
C20F H20F 0.9500 .
C22 H22A 0.9800 .
C22 H22B 0.9800 .
C22 H22C 0.9800 .
C23 H23A 0.9800 .
C23 H23B 0.9800 .
C23 H23C 0.9800 .
C2B1 C3B1 1.368(8) .
C2B1 C24 1.440(10) .
C3B1 H3B1 0.9500 .
C24 O24 1.230(12) .
C24 H24 0.9500 .
C25 O25 1.240(10) .
C25 H25 0.9500 .
C26 C27 1.517(12) .
C26 H26A 0.9800 .
C26 H26B 0.9800 .
C26 H26C 0.9800 .
C27 C28 1.513(11) .
C27 H27A 0.9900 .
C27 H27B 0.9900 .
C28 C28 1.487(11) 2_756
C28 H28A 0.9900 .
C28 H28B 0.9900 .
C29 Cl1 1.72(4) .
C29 Cl2 1.76(3) .
C29 H29A 0.9900 .
C29 H29B 0.9900 .
Cl3 C30 1.696(8) 2_657
Cl3 C30 1.708(8) .
C30 Cl3 1.696(8) 2_657
C30 C30 1.83(3) 2_657
C30 H30A 0.9900 .
C30 H30B 0.9900 .
